data_4078253
loop_
_publ_author_name
'Grudzie\'n, Krzysztof'
'Malinska, Maura'
'Barbasiewicz, Micha\/l'

_publ_section_title
;
 Synthesis and Properties of Bimetallic Hoveyda--Grubbs Metathesis
 Catalysts
;
_journal_issue 9
_journal_name_full Organometallics
_journal_page_first 3636
_journal_paper_doi 10.1021/om3001372
_journal_volume 31
_journal_year 2012
_chemical_formula_moiety 'C38 H46 Cl2 N2 O2 Ru'
_chemical_formula_sum 'C38 H46 Cl2 N2 O2 Ru'
_chemical_formula_weight 734.74
_chemical_name_systematic
; 
 ? 
;
_space_group_IT_number 43
_symmetry_cell_setting orthorhombic
_symmetry_space_group_name_Hall 'F 2 -2d'
_symmetry_space_group_name_H-M 'F d d 2'
_atom_sites_solution_hydrogens geom
_atom_sites_solution_primary direct
_atom_sites_solution_secondary difmap
_audit_creation_method mb253
_cell_angle_alpha 90.00
_cell_angle_beta 90.00
_cell_angle_gamma 90.00
_cell_formula_units_Z 32
_cell_length_a 36.8474(10)
_cell_length_b 70.458(2)
_cell_length_c 11.8778(4)
_cell_measurement_reflns_used 3000
_cell_measurement_temperature 100(2)
_cell_measurement_theta_max 30
_cell_measurement_theta_min 2.5
_cell_volume 30837.1(16)
_computing_cell_refinement
;
CrysAlisPro, Agilent Technologies,
Version 1.171.35.7 (release 14-02-2011 CrysAlis171 .NET)
(compiled Feb 15 2011,09:34:54)
;
_computing_data_collection
;
CrysAlisPro, Agilent Technologies,
Version 1.171.35.7 (release 14-02-2011 CrysAlis171 .NET)
(compiled Feb 15 2011,09:34:54)
;
_computing_data_reduction
;
CrysAlisPro, Agilent Technologies,
Version 1.171.35.7 (release 14-02-2011 CrysAlis171 .NET)
(compiled Feb 15 2011,09:34:54)
;
_computing_molecular_graphics WinGX
_computing_publication_material 'SHELXTL, Bruker'
_computing_structure_refinement 'SHELXL-97 (Sheldrick, 1997)'
_computing_structure_solution 'SHELXS-97 (Sheldrick, 1990)'
_diffrn_ambient_temperature 100(2)
_diffrn_detector_area_resol_mean 8.4441
_diffrn_measured_fraction_theta_full 0.999
_diffrn_measured_fraction_theta_max 0.999
_diffrn_measurement_device_type 'KUMA4 CCD'
_diffrn_measurement_method 'omega scan'
_diffrn_radiation_monochromator graphite
_diffrn_radiation_source 'Enhance (Mo) X-ray Source'
_diffrn_radiation_type MoK\a
_diffrn_radiation_wavelength 0.71073
_diffrn_reflns_av_R_equivalents 0.0000
_diffrn_reflns_av_sigmaI/netI 0.0318
_diffrn_reflns_limit_h_max 45
_diffrn_reflns_limit_h_min 0
_diffrn_reflns_limit_k_max 86
_diffrn_reflns_limit_k_min 0
_diffrn_reflns_limit_l_max 14
_diffrn_reflns_limit_l_min -14
_diffrn_reflns_number 15170
_diffrn_reflns_theta_full 26.02
_diffrn_reflns_theta_max 26.02
_diffrn_reflns_theta_min 2.29
_exptl_absorpt_coefficient_mu 0.578
_exptl_absorpt_correction_T_max 0.9445
_exptl_absorpt_correction_T_min 0.8458
_exptl_absorpt_correction_type multi-scan
_exptl_absorpt_process_details
;
CrysAlisPro, Agilent Technologies,
Version 1.171.35.15 (release 03-08-2011 CrysAlis171 .NET)
(compiled Aug  3 2011,13:03:54)
Empirical absorption correction using spherical harmonics,
 implemented in SCALE3 ABSPACK scaling algorithm.
;
_exptl_crystal_colour green
_exptl_crystal_density_diffrn 1.266
_exptl_crystal_density_method 'not measured'
_exptl_crystal_description cuboid
_exptl_crystal_F_000 12224
_exptl_crystal_size_max 0.30
_exptl_crystal_size_mid 0.10
_exptl_crystal_size_min 0.10
_platon_squeeze_details
;
;
_refine_diff_density_max 1.022
_refine_diff_density_min -0.547
_refine_diff_density_rms 0.090
_refine_ls_abs_structure_details 'Flack H D (1983), Acta Cryst. A39, 876-881'
_refine_ls_abs_structure_Flack -0.015(19)
_refine_ls_extinction_method none
_refine_ls_goodness_of_fit_ref 1.047
_refine_ls_hydrogen_treatment constr
_refine_ls_matrix_type full
_refine_ls_number_parameters 812
_refine_ls_number_reflns 15170
_refine_ls_number_restraints 1
_refine_ls_restrained_S_all 1.047
_refine_ls_R_factor_all 0.0388
_refine_ls_R_factor_gt 0.0343
_refine_ls_shift/su_max 0.004
_refine_ls_shift/su_mean 0.000
_refine_ls_structure_factor_coef Fsqd
_refine_ls_weighting_details 'calc w=1/[\s^2^(Fo^2^)+(0.0385P)^2^+134.7101P] where P=(Fo^2^+2Fc^2^)/3'
_refine_ls_weighting_scheme calc
_refine_ls_wR_factor_gt 0.0793
_refine_ls_wR_factor_ref 0.0814
_reflns_number_gt 14042
_reflns_number_total 15170
_reflns_threshold_expression >2sigma(I)
_cod_data_source_file om3001372_si_005.cif
_cod_data_source_block mb253
_cod_original_cell_volume 30837.2(16)
_cod_original_sg_symbol_H-M Fdd2
_cod_database_code 4078253

loop_
_symmetry_equiv_pos_as_xyz
'x, y, z'
'-x, -y, z'
'x+1/4, -y+1/4, z+1/4'
'-x+1/4, y+1/4, z+1/4'
'x, y+1/2, z+1/2'
'-x, -y+1/2, z+1/2'
'x+1/4, -y+3/4, z+3/4'
'-x+1/4, y+3/4, z+3/4'
'x+1/2, y, z+1/2'
'-x+1/2, -y, z+1/2'
'x+3/4, -y+1/4, z+3/4'
'-x+3/4, y+1/4, z+3/4'
'x+1/2, y+1/2, z'
'-x+1/2, -y+1/2, z'
'x+3/4, -y+3/4, z+1/4'
'-x+3/4, y+3/4, z+1/4'

loop_
_atom_site_label
_atom_site_type_symbol
_atom_site_fract_x
_atom_site_fract_y
_atom_site_fract_z
_atom_site_U_iso_or_equiv
_atom_site_adp_type
_atom_site_occupancy
_atom_site_symmetry_multiplicity
_atom_site_calc_flag
_atom_site_refinement_flags
C1 C 0.45642(9) 0.07055(5) 0.1408(3) 0.0166(7) Uani 1 1 d .
C2 C 0.39546(10) 0.05956(5) 0.1507(3) 0.0237(8) Uani 1 1 d .
H2A H 0.3750 0.0679 0.1368 0.028 Uiso 1 1 calc R
H2B H 0.3876 0.0489 0.1964 0.028 Uiso 1 1 calc R
C3 C 0.41260(9) 0.05285(5) 0.0407(3) 0.0223(8) Uani 1 1 d .
H3A H 0.4132 0.0391 0.0368 0.027 Uiso 1 1 calc R
H3B H 0.3994 0.0577 -0.0238 0.027 Uiso 1 1 calc R
C4 C 0.47258(9) 0.05674(5) -0.0480(3) 0.0163(7) Uani 1 1 d .
C5 C 0.49419(9) 0.04043(5) -0.0470(3) 0.0220(8) Uani 1 1 d .
C6 C 0.51233(10) 0.03580(5) -0.1469(3) 0.0252(8) Uani 1 1 d .
H6 H 0.5274 0.0252 -0.1476 0.030 Uiso 1 1 calc R
C7 C 0.50882(10) 0.04636(6) -0.2450(3) 0.0281(9) Uani 1 1 d .
C8 C 0.48779(10) 0.06268(5) -0.2411(3) 0.0235(8) Uani 1 1 d .
H8 H 0.4857 0.0700 -0.3057 0.028 Uiso 1 1 calc R
C9 C 0.46970(10) 0.06847(5) -0.1436(3) 0.0210(8) Uani 1 1 d .
C10 C 0.49720(11) 0.02855(6) 0.0564(4) 0.0315(9) Uani 1 1 d .
H10A H 0.5132 0.0181 0.0422 0.047 Uiso 1 1 calc R
H10B H 0.4736 0.0239 0.0767 0.047 Uiso 1 1 calc R
H10C H 0.5067 0.0361 0.1169 0.047 Uiso 1 1 calc R
C11 C 0.52666(11) 0.04028(7) -0.3531(4) 0.0387(11) Uani 1 1 d .
H11A H 0.5212 0.0493 -0.4112 0.058 Uiso 1 1 calc R
H11B H 0.5177 0.0280 -0.3747 0.058 Uiso 1 1 calc R
H11C H 0.5525 0.0396 -0.3425 0.058 Uiso 1 1 calc R
C12 C 0.44862(11) 0.08660(6) -0.1393(3) 0.0297(9) Uani 1 1 d .
H12A H 0.4550 0.0944 -0.2027 0.045 Uiso 1 1 calc R
H12B H 0.4542 0.0932 -0.0709 0.045 Uiso 1 1 calc R
H12C H 0.4231 0.0838 -0.1414 0.045 Uiso 1 1 calc R
C13 C 0.41978(9) 0.07985(5) 0.3076(3) 0.0188(7) Uani 1 1 d .
C14 C 0.40631(10) 0.09846(5) 0.3034(3) 0.0238(8) Uani 1 1 d .
C15 C 0.40133(10) 0.10837(6) 0.4027(3) 0.0276(9) Uani 1 1 d .
H15 H 0.3935 0.1209 0.3999 0.033 Uiso 1 1 calc R
C16 C 0.40788(12) 0.09996(6) 0.5073(4) 0.0325(9) Uani 1 1 d .
C17 C 0.41811(10) 0.08080(6) 0.5108(4) 0.0277(8) Uani 1 1 d .
H17 H 0.4209 0.0749 0.5802 0.033 Uiso 1 1 calc R
C18 C 0.42430(9) 0.07041(5) 0.4120(3) 0.0210(8) Uani 1 1 d .
C19 C 0.43217(11) 0.04962(5) 0.4225(3) 0.0266(9) Uani 1 1 d .
H19A H 0.4341 0.0463 0.5006 0.040 Uiso 1 1 calc R
H19B H 0.4546 0.0468 0.3850 0.040 Uiso 1 1 calc R
H19C H 0.4129 0.0425 0.3885 0.040 Uiso 1 1 calc R
C20 C 0.39390(10) 0.10712(5) 0.1934(3) 0.0267(8) Uani 1 1 d .
H20A H 0.3855 0.1198 0.2066 0.040 Uiso 1 1 calc R
H20B H 0.3745 0.0996 0.1625 0.040 Uiso 1 1 calc R
H20C H 0.4138 0.1074 0.1414 0.040 Uiso 1 1 calc R
C21 C 0.40263(16) 0.11092(8) 0.6140(4) 0.0556(15) Uani 1 1 d .
H21A H 0.4085 0.1030 0.6772 0.083 Uiso 1 1 calc R
H21B H 0.3778 0.1150 0.6195 0.083 Uiso 1 1 calc R
H21C H 0.4182 0.1218 0.6137 0.083 Uiso 1 1 calc R
C22 C 0.53434(9) 0.07959(4) 0.0944(3) 0.0155(7) Uani 1 1 d .
H22 H 0.5294 0.0723 0.0308 0.019 Uiso 1 1 calc R
C23 C 0.57000(9) 0.08768(5) 0.1131(3) 0.0152(7) Uani 1 1 d .
C24 C 0.57658(9) 0.09833(5) 0.2133(3) 0.0160(7) Uani 1 1 d .
C25 C 0.60884(10) 0.10647(5) 0.2378(3) 0.0207(8) Uani 1 1 d .
H25 H 0.6113 0.1139 0.3020 0.025 Uiso 1 1 calc R
C26 C 0.67327(10) 0.11122(5) 0.1883(3) 0.0237(8) Uani 1 1 d .
H26 H 0.6762 0.1189 0.2511 0.028 Uiso 1 1 calc R
C27 C 0.70244(10) 0.10759(6) 0.1211(4) 0.0298(9) Uani 1 1 d .
H27 H 0.7250 0.1127 0.1388 0.036 Uiso 1 1 calc R
C28 C 0.69841(10) 0.09599(5) 0.0240(3) 0.0242(8) Uani 1 1 d .
H28 H 0.7183 0.0934 -0.0219 0.029 Uiso 1 1 calc R
C29 C 0.66509(9) 0.08863(5) -0.0015(3) 0.0210(8) Uani 1 1 d .
H29 H 0.6626 0.0809 -0.0644 0.025 Uiso 1 1 calc R
C30 C 0.59905(9) 0.08518(4) 0.0389(3) 0.0145(7) Uani 1 1 d .
C31 C 0.63889(10) 0.10361(5) 0.1653(3) 0.0195(7) Uani 1 1 d .
C32 C 0.63443(9) 0.09258(5) 0.0660(3) 0.0193(7) Uani 1 1 d .
C33 C 0.59599(10) 0.08583(5) -0.1621(3) 0.0217(8) Uani 1 1 d .
H33 H 0.6162 0.0949 -0.1592 0.026 Uiso 1 1 calc R
C34 C 0.60284(12) 0.07142(6) -0.2516(3) 0.0324(9) Uani 1 1 d .
H34A H 0.6256 0.0652 -0.2375 0.049 Uiso 1 1 calc R
H34B H 0.6036 0.0776 -0.3237 0.049 Uiso 1 1 calc R
H34C H 0.5837 0.0622 -0.2511 0.049 Uiso 1 1 calc R
C35 C 0.56009(11) 0.09655(6) -0.1771(4) 0.0315(9) Uani 1 1 d .
H35A H 0.5574 0.1057 -0.1177 0.047 Uiso 1 1 calc R
H35B H 0.5403 0.0877 -0.1745 0.047 Uiso 1 1 calc R
H35C H 0.5601 0.1030 -0.2485 0.047 Uiso 1 1 calc R
C36 C 0.54618(10) 0.10810(5) 0.3898(3) 0.0212(8) Uani 1 1 d .
H36 H 0.5585 0.1204 0.3858 0.025 Uiso 1 1 calc R
C37 C 0.50721(11) 0.11114(6) 0.4236(3) 0.0319(10) Uani 1 1 d .
H37A H 0.4956 0.1193 0.3701 0.048 Uiso 1 1 calc R
H37B H 0.5063 0.1169 0.4969 0.048 Uiso 1 1 calc R
H37C H 0.4949 0.0991 0.4254 0.048 Uiso 1 1 calc R
C38 C 0.56633(11) 0.09535(6) 0.4712(3) 0.0281(9) Uani 1 1 d .
H38A H 0.5911 0.0940 0.4470 0.042 Uiso 1 1 calc R
H38B H 0.5549 0.0831 0.4729 0.042 Uiso 1 1 calc R
H38C H 0.5658 0.1008 0.5451 0.042 Uiso 1 1 calc R
C41 C 0.63375(9) 0.02172(5) 0.3274(3) 0.0174(7) Uani 1 1 d .
C42 C 0.61087(10) 0.05277(5) 0.3047(3) 0.0234(8) Uani 1 1 d .
H42A H 0.5899 0.0548 0.2567 0.028 Uiso 1 1 calc R
H42B H 0.6244 0.0645 0.3110 0.028 Uiso 1 1 calc R
C43 C 0.59976(10) 0.04526(5) 0.4200(3) 0.0223(8) Uani 1 1 d .
H43A H 0.6110 0.0525 0.4799 0.027 Uiso 1 1 calc R
H43B H 0.5736 0.0456 0.4294 0.027 Uiso 1 1 calc R
C44 C 0.65438(9) 0.03944(5) 0.1616(3) 0.0179(7) Uani 1 1 d .
C45 C 0.69031(10) 0.04621(5) 0.1689(3) 0.0209(8) Uani 1 1 d .
C46 C 0.71086(10) 0.04717(5) 0.0736(3) 0.0208(7) Uani 1 1 d .
H46 H 0.7348 0.0513 0.0787 0.025 Uiso 1 1 calc R
C47 C 0.69677(10) 0.04211(5) -0.0324(3) 0.0230(8) Uani 1 1 d .
C48 C 0.66047(10) 0.03719(5) -0.0387(3) 0.0217(8) Uani 1 1 d .
H48 H 0.6505 0.0347 -0.1091 0.026 Uiso 1 1 calc R
C49 C 0.63826(10) 0.03575(5) 0.0560(3) 0.0208(8) Uani 1 1 d .
C50 C 0.70529(11) 0.05384(5) 0.2785(3) 0.0276(8) Uani 1 1 d .
H50A H 0.6876 0.0522 0.3371 0.041 Uiso 1 1 calc R
H50B H 0.7107 0.0671 0.2702 0.041 Uiso 1 1 calc R
H50C H 0.7270 0.0471 0.2977 0.041 Uiso 1 1 calc R
C51 C 0.72093(12) 0.04291(7) -0.1346(4) 0.0398(11) Uani 1 1 d .
H51A H 0.7074 0.0391 -0.1999 0.060 Uiso 1 1 calc R
H51B H 0.7412 0.0345 -0.1243 0.060 Uiso 1 1 calc R
H51C H 0.7296 0.0556 -0.1448 0.060 Uiso 1 1 calc R
C52 C 0.59846(10) 0.03177(6) 0.0430(3) 0.0255(8) Uani 1 1 d .
H52A H 0.5873 0.0313 0.1159 0.038 Uiso 1 1 calc R
H52B H 0.5952 0.0198 0.0055 0.038 Uiso 1 1 calc R
H52C H 0.5874 0.0417 -0.0008 0.038 Uiso 1 1 calc R
C53 C 0.60625(9) 0.01387(4) 0.5159(3) 0.0156(7) Uani 1 1 d .
C54 C 0.57494(9) 0.00276(5) 0.5175(3) 0.0213(7) Uani 1 1 d .
C55 C 0.56703(10) -0.00695(5) 0.6175(3) 0.0237(8) Uani 1 1 d .
H55 H 0.5464 -0.0145 0.6207 0.028 Uiso 1 1 calc R
C56 C 0.58884(10) -0.00560(5) 0.7112(3) 0.0237(8) Uani 1 1 d .
C57 C 0.61995(10) 0.00555(5) 0.7071(3) 0.0210(7) Uani 1 1 d .
H57 H 0.6348 0.0064 0.7702 0.025 Uiso 1 1 calc R
C58 C 0.62930(9) 0.01550(5) 0.6089(3) 0.0177(7) Uani 1 1 d .
C59 C 0.55059(10) 0.00126(6) 0.4172(4) 0.0274(9) Uani 1 1 d .
H59A H 0.5305 -0.0069 0.4345 0.041 Uiso 1 1 calc R
H59B H 0.5640 -0.0039 0.3548 0.041 Uiso 1 1 calc R
H59C H 0.5416 0.0136 0.3977 0.041 Uiso 1 1 calc R
C60 C 0.57888(11) -0.01566(6) 0.8200(4) 0.0333(9) Uani 1 1 d .
H60A H 0.5969 -0.0130 0.8762 0.050 Uiso 1 1 calc R
H60B H 0.5778 -0.0291 0.8070 0.050 Uiso 1 1 calc R
H60C H 0.5556 -0.0113 0.8455 0.050 Uiso 1 1 calc R
C61 C 0.66373(9) 0.02670(5) 0.6018(3) 0.0222(8) Uani 1 1 d .
H61A H 0.6655 0.0325 0.5288 0.033 Uiso 1 1 calc R
H61B H 0.6841 0.0184 0.6133 0.033 Uiso 1 1 calc R
H61C H 0.6637 0.0364 0.6586 0.033 Uiso 1 1 calc R
C62 C 0.65371(9) -0.01793(5) 0.3893(3) 0.0165(7) Uani 1 1 d .
H62 H 0.6423 -0.0143 0.4556 0.020 Uiso 1 1 calc R
C63 C 0.66856(9) -0.03698(5) 0.3759(3) 0.0142(7) Uani 1 1 d .
C64 C 0.66834(9) -0.05022(5) 0.4605(3) 0.0171(7) Uani 1 1 d .
C65 C 0.67937(10) -0.08324(5) 0.5285(4) 0.0264(8) Uani 1 1 d .
H65 H 0.6700 -0.0802 0.5989 0.032 Uiso 1 1 calc R
C66 C 0.69201(12) -0.10118(5) 0.5087(4) 0.0347(10) Uani 1 1 d .
H66 H 0.6918 -0.1102 0.5659 0.042 Uiso 1 1 calc R
C67 C 0.70532(11) -0.10598(5) 0.4021(4) 0.0305(9) Uani 1 1 d .
H67 H 0.7139 -0.1182 0.3894 0.037 Uiso 1 1 calc R
C68 C 0.70593(10) -0.09299(5) 0.3159(3) 0.0256(8) Uani 1 1 d .
H68 H 0.7146 -0.0966 0.2455 0.031 Uiso 1 1 calc R
C69 C 0.69526(9) -0.06024(5) 0.2463(3) 0.0189(7) Uani 1 1 d .
H69 H 0.7046 -0.0633 0.1759 0.023 Uiso 1 1 calc R
C70 C 0.68303(9) -0.04227(5) 0.2673(3) 0.0166(7) Uani 1 1 d .
C71 C 0.68044(9) -0.06915(5) 0.4421(3) 0.0182(7) Uani 1 1 d .
C72 C 0.69361(9) -0.07421(5) 0.3328(3) 0.0190(7) Uani 1 1 d .
C73 C 0.70089(9) -0.02914(5) 0.0835(3) 0.0194(7) Uani 1 1 d .
H73 H 0.6922 -0.0407 0.0462 0.023 Uiso 1 1 calc R
C74 C 0.68900(11) -0.01187(5) 0.0147(3) 0.0259(8) Uani 1 1 d .
H74A H 0.6630 -0.0117 0.0087 0.039 Uiso 1 1 calc R
H74B H 0.6995 -0.0126 -0.0592 0.039 Uiso 1 1 calc R
H74C H 0.6970 -0.0005 0.0515 0.039 Uiso 1 1 calc R
C75 C 0.74138(10) -0.03016(6) 0.0948(3) 0.0252(8) Uani 1 1 d .
H75A H 0.7478 -0.0412 0.1380 0.038 Uiso 1 1 calc R
H75B H 0.7501 -0.0190 0.1322 0.038 Uiso 1 1 calc R
H75C H 0.7522 -0.0310 0.0214 0.038 Uiso 1 1 calc R
C76 C 0.68386(10) -0.04256(5) 0.6503(3) 0.0233(8) Uani 1 1 d .
H76 H 0.7020 -0.0526 0.6423 0.028 Uiso 1 1 calc R
C77 C 0.66538(13) -0.04472(7) 0.7624(4) 0.0400(11) Uani 1 1 d .
H77A H 0.6544 -0.0570 0.7670 0.060 Uiso 1 1 calc R
H77B H 0.6470 -0.0351 0.7702 0.060 Uiso 1 1 calc R
H77C H 0.6829 -0.0434 0.8216 0.060 Uiso 1 1 calc R
C78 C 0.70240(10) -0.02339(5) 0.6327(4) 0.0286(9) Uani 1 1 d .
H78A H 0.7133 -0.0230 0.5593 0.043 Uiso 1 1 calc R
H78B H 0.7208 -0.0217 0.6889 0.043 Uiso 1 1 calc R
H78C H 0.6847 -0.0134 0.6388 0.043 Uiso 1 1 calc R
N1 N 0.63356(8) 0.03745(4) 0.2631(3) 0.0200(6) Uani 1 1 d .
N2 N 0.61334(8) 0.02550(4) 0.4188(2) 0.0177(6) Uani 1 1 d .
N3 N 0.44961(8) 0.06081(4) 0.0456(2) 0.0185(6) Uani 1 1 d .
N4 N 0.42567(7) 0.06986(4) 0.2044(3) 0.0196(6) Uani 1 1 d .
O1 O 0.54520(6) 0.09961(3) 0.27752(19) 0.0172(5) Uani 1 1 d .
O2 O 0.59421(6) 0.07518(3) -0.05778(19) 0.0179(5) Uani 1 1 d .
O3 O 0.68321(6) -0.02741(3) 0.1931(2) 0.0174(5) Uani 1 1 d .
O4 O 0.65547(6) -0.04542(3) 0.5658(2) 0.0191(5) Uani 1 1 d .
Cl1 Cl 0.51238(2) 0.059410(12) 0.32477(8) 0.02190(18) Uani 1 1 d .
Cl2 Cl 0.48033(2) 0.114015(12) 0.13370(8) 0.02188(18) Uani 1 1 d .
Cl3 Cl 0.60639(2) -0.009288(12) 0.16758(7) 0.02122(18) Uani 1 1 d .
Cl4 Cl 0.71766(2) 0.008181(13) 0.31438(8) 0.02204(18) Uani 1 1 d .
Ru1 Ru 0.499107(7) 0.084112(4) 0.20064(2) 0.01412(6) Uani 1 1 d .
Ru2 Ru 0.658347(7) -0.001353(4) 0.27063(2) 0.01404(6) Uani 1 1 d .

loop_
_atom_site_aniso_label
_atom_site_aniso_U_11
_atom_site_aniso_U_22
_atom_site_aniso_U_33
_atom_site_aniso_U_23
_atom_site_aniso_U_13
_atom_site_aniso_U_12
C1 0.0185(17) 0.0133(16) 0.0178(17) 0.0048(14) 0.0005(14) 0.0008(13)
C2 0.0186(18) 0.0229(19) 0.030(2) -0.0037(16) 0.0040(15) -0.0042(15)
C3 0.0188(18) 0.0254(19) 0.023(2) -0.0062(15) -0.0001(14) -0.0076(15)
C4 0.0167(16) 0.0167(16) 0.0154(16) -0.0008(14) -0.0013(14) -0.0013(13)
C5 0.0190(18) 0.0170(18) 0.030(2) -0.0041(16) -0.0094(15) -0.0048(14)
C6 0.0202(18) 0.0200(19) 0.035(2) -0.0096(16) -0.0002(16) 0.0005(15)
C7 0.020(2) 0.038(2) 0.026(2) -0.0136(18) -0.0002(16) -0.0065(16)
C8 0.0212(18) 0.030(2) 0.0196(19) -0.0014(16) -0.0010(15) -0.0048(15)
C9 0.0200(18) 0.0165(18) 0.026(2) -0.0004(15) -0.0008(15) 0.0002(14)
C10 0.032(2) 0.022(2) 0.041(2) 0.0019(17) -0.0023(18) 0.0059(17)
C11 0.030(2) 0.049(3) 0.038(3) -0.019(2) 0.0081(19) -0.0060(19)
C12 0.035(2) 0.028(2) 0.026(2) 0.0060(17) -0.0014(17) 0.0068(17)
C13 0.0131(16) 0.0274(19) 0.0160(18) 0.0038(14) 0.0016(13) 0.0019(14)
C14 0.0223(19) 0.0247(19) 0.024(2) 0.0020(15) -0.0004(15) -0.0004(15)
C15 0.032(2) 0.023(2) 0.029(2) -0.0018(16) -0.0057(17) 0.0086(16)
C16 0.040(2) 0.032(2) 0.026(2) -0.0086(18) -0.0017(18) 0.0137(19)
C17 0.028(2) 0.030(2) 0.025(2) -0.0010(17) -0.0001(17) 0.0063(16)
C18 0.0156(17) 0.026(2) 0.0209(18) 0.0046(15) 0.0029(14) 0.0044(14)
C19 0.026(2) 0.0219(19) 0.032(2) 0.0045(16) 0.0055(16) 0.0011(16)
C20 0.0243(19) 0.026(2) 0.030(2) 0.0065(17) -0.0051(17) -0.0030(16)
C21 0.079(4) 0.052(3) 0.035(3) -0.014(2) -0.012(3) 0.028(3)
C22 0.0213(17) 0.0092(15) 0.0160(17) 0.0020(13) -0.0046(13) -0.0035(13)
C23 0.0189(17) 0.0131(16) 0.0136(16) 0.0012(13) -0.0081(13) 0.0013(13)
C24 0.0192(17) 0.0122(16) 0.0165(17) 0.0016(13) -0.0020(14) 0.0027(13)
C25 0.0209(18) 0.0162(17) 0.025(2) -0.0037(14) -0.0079(14) -0.0017(14)
C26 0.0243(19) 0.0234(19) 0.024(2) -0.0036(16) -0.0074(16) -0.0022(15)
C27 0.0212(19) 0.032(2) 0.037(2) 0.0040(18) -0.0094(17) -0.0063(16)
C28 0.0185(18) 0.0241(19) 0.030(2) 0.0059(17) -0.0055(16) -0.0015(14)
C29 0.0209(18) 0.0149(17) 0.027(2) 0.0010(14) -0.0037(15) 0.0012(14)
C30 0.0167(17) 0.0104(15) 0.0164(18) 0.0056(13) -0.0049(13) -0.0025(12)
C31 0.0250(18) 0.0141(17) 0.0195(18) 0.0038(14) 0.0001(14) 0.0004(14)
C32 0.0233(18) 0.0136(16) 0.0210(18) 0.0043(14) -0.0039(15) -0.0052(14)
C33 0.028(2) 0.0207(18) 0.0167(18) 0.0057(15) 0.0002(15) -0.0052(15)
C34 0.043(2) 0.034(2) 0.021(2) -0.0029(17) 0.0010(17) -0.0013(19)
C35 0.041(2) 0.025(2) 0.029(2) 0.0061(17) -0.0084(19) 0.0000(18)
C36 0.0267(19) 0.0260(19) 0.0109(17) -0.0050(14) -0.0047(14) 0.0008(15)
C37 0.031(2) 0.041(2) 0.023(2) -0.0150(18) -0.0017(16) 0.0079(18)
C38 0.032(2) 0.033(2) 0.018(2) -0.0048(16) -0.0041(16) 0.0096(17)
C41 0.0150(16) 0.0163(17) 0.0208(18) 0.0028(14) -0.0035(14) -0.0026(13)
C42 0.028(2) 0.0138(17) 0.028(2) 0.0006(14) 0.0069(16) 0.0082(15)
C43 0.0275(19) 0.0139(17) 0.026(2) -0.0002(14) 0.0041(16) 0.0038(15)
C44 0.0200(17) 0.0128(16) 0.0209(18) 0.0030(13) 0.0036(14) 0.0000(13)
C45 0.0208(18) 0.0161(17) 0.026(2) 0.0000(14) 0.0018(15) 0.0018(14)
C46 0.0200(18) 0.0197(18) 0.0226(19) 0.0028(15) 0.0022(15) -0.0010(14)
C47 0.0262(19) 0.0206(18) 0.0222(19) 0.0026(15) 0.0044(15) 0.0026(15)
C48 0.0259(19) 0.0194(18) 0.0197(18) 0.0054(15) -0.0005(15) 0.0010(15)
C49 0.0224(18) 0.0152(17) 0.0247(19) 0.0034(14) 0.0024(15) 0.0027(14)
C50 0.032(2) 0.026(2) 0.024(2) 0.0007(17) -0.0069(17) -0.0013(16)
C51 0.038(3) 0.050(3) 0.031(2) 0.003(2) 0.0129(19) 0.001(2)
C52 0.0217(19) 0.0252(19) 0.030(2) 0.0069(16) -0.0031(15) -0.0020(15)
C53 0.0179(16) 0.0108(15) 0.0180(17) -0.0006(14) 0.0010(14) 0.0020(12)
C54 0.0192(17) 0.0135(16) 0.031(2) -0.0009(16) 0.0087(15) 0.0013(13)
C55 0.0162(17) 0.0169(18) 0.038(2) 0.0018(16) 0.0051(16) -0.0014(14)
C56 0.0268(19) 0.0227(18) 0.0214(19) 0.0032(15) 0.0068(16) 0.0018(15)
C57 0.0245(18) 0.0181(17) 0.0203(18) 0.0043(15) 0.0042(15) 0.0006(14)
C58 0.0182(17) 0.0161(17) 0.0188(18) -0.0042(14) 0.0049(14) 0.0007(14)
C59 0.0195(19) 0.026(2) 0.036(2) -0.0013(17) -0.0018(16) -0.0075(15)
C60 0.037(2) 0.033(2) 0.030(2) 0.0070(18) 0.0166(19) -0.0047(18)
C61 0.0177(18) 0.028(2) 0.0213(19) -0.0003(15) -0.0003(14) -0.0060(15)
C62 0.0127(16) 0.0186(17) 0.0182(18) -0.0052(14) -0.0021(13) 0.0015(13)
C63 0.0161(16) 0.0121(16) 0.0146(16) -0.0027(13) -0.0006(13) -0.0006(13)
C64 0.0116(15) 0.0220(18) 0.0179(17) -0.0058(15) 0.0009(13) -0.0012(13)
C65 0.029(2) 0.0234(19) 0.027(2) 0.0000(16) 0.0035(17) -0.0010(16)
C66 0.047(3) 0.0198(19) 0.037(2) 0.0027(18) 0.004(2) -0.0009(18)
C67 0.033(2) 0.0162(19) 0.042(2) -0.0061(17) 0.0025(19) 0.0058(16)
C68 0.027(2) 0.0202(19) 0.029(2) -0.0074(16) 0.0061(16) 0.0015(15)
C69 0.0169(17) 0.0206(18) 0.0192(18) -0.0058(14) 0.0009(13) 0.0011(14)
C70 0.0126(16) 0.0173(16) 0.0200(17) 0.0028(15) -0.0028(14) 0.0017(13)
C71 0.0159(16) 0.0179(17) 0.0209(18) 0.0053(14) 0.0013(14) -0.0016(13)
C72 0.0193(18) 0.0140(17) 0.0236(19) 0.0024(14) 0.0002(14) 0.0000(14)
C73 0.0203(18) 0.0254(19) 0.0125(17) -0.0007(14) 0.0008(14) 0.0007(14)
C74 0.035(2) 0.0243(19) 0.0181(18) -0.0030(16) 0.0047(16) 0.0054(16)
C75 0.024(2) 0.030(2) 0.0214(19) 0.0035(16) 0.0054(15) 0.0051(16)
C76 0.027(2) 0.0233(19) 0.0201(19) 0.0004(15) -0.0055(15) 0.0128(16)
C77 0.052(3) 0.047(3) 0.021(2) 0.007(2) -0.001(2) 0.015(2)
C78 0.027(2) 0.026(2) 0.033(2) -0.0040(17) -0.0106(17) 0.0041(16)
N1 0.0222(15) 0.0180(15) 0.0196(15) 0.0021(13) 0.0047(13) 0.0043(12)
N2 0.0167(14) 0.0139(14) 0.0225(16) 0.0013(12) 0.0055(12) 0.0021(11)
N3 0.0157(14) 0.0200(15) 0.0198(16) -0.0060(12) -0.0015(11) -0.0070(12)
N4 0.0142(14) 0.0213(15) 0.0231(16) 0.0043(13) 0.0016(12) -0.0008(11)
O1 0.0194(12) 0.0176(12) 0.0147(12) -0.0049(10) -0.0029(10) 0.0007(9)
O2 0.0257(13) 0.0160(12) 0.0121(12) 0.0016(9) -0.0001(10) -0.0039(10)
O3 0.0202(12) 0.0201(12) 0.0120(11) -0.0047(10) 0.0054(10) 0.0070(10)
O4 0.0224(13) 0.0196(13) 0.0152(12) -0.0037(10) 0.0030(10) 0.0014(10)
Cl1 0.0206(4) 0.0223(4) 0.0228(4) 0.0075(4) -0.0025(3) 0.0017(3)
Cl2 0.0248(4) 0.0138(4) 0.0270(5) 0.0009(3) -0.0080(4) 0.0014(3)
Cl3 0.0215(4) 0.0174(4) 0.0247(5) -0.0020(3) -0.0063(3) 0.0002(3)
Cl4 0.0161(4) 0.0233(4) 0.0266(5) -0.0014(4) -0.0008(3) 0.0005(3)
Ru1 0.01493(12) 0.01283(12) 0.01461(12) -0.00040(11) -0.00240(10) 0.00050(11)
Ru2 0.01441(12) 0.01255(13) 0.01517(13) -0.00006(11) 0.00049(10) 0.00156(11)

loop_
_atom_type_symbol
_atom_type_description
_atom_type_scat_dispersion_real
_atom_type_scat_dispersion_imag
_atom_type_scat_source
C C 0.0033 0.0016 'International Tables Vol C Tables 4.2.6.8 and 6.1.1.4'
H H 0.0000 0.0000 'International Tables Vol C Tables 4.2.6.8 and 6.1.1.4'
N N 0.0061 0.0033 'International Tables Vol C Tables 4.2.6.8 and 6.1.1.4'
O O 0.0106 0.0060 'International Tables Vol C Tables 4.2.6.8 and 6.1.1.4'
Cl Cl 0.1484 0.1585 'International Tables Vol C Tables 4.2.6.8 and 6.1.1.4'
Ru Ru -1.2594 0.8363 'International Tables Vol C Tables 4.2.6.8 and 6.1.1.4'

loop_
_geom_angle_atom_site_label_1
_geom_angle_atom_site_label_2
_geom_angle_atom_site_label_3
_geom_angle
N3 C1 N4 107.0(3)
N3 C1 Ru1 134.3(3)
N4 C1 Ru1 118.7(3)
N4 C2 C3 102.2(3)
N4 C2 H2A 111.3
C3 C2 H2A 111.3
N4 C2 H2B 111.3
C3 C2 H2B 111.3
H2A C2 H2B 109.2
N3 C3 C2 103.3(3)
N3 C3 H3A 111.1
C2 C3 H3A 111.1
N3 C3 H3B 111.1
C2 C3 H3B 111.1
H3A C3 H3B 109.1
C5 C4 C9 122.2(3)
C5 C4 N3 119.7(3)
C9 C4 N3 117.8(3)
C4 C5 C6 117.1(3)
C4 C5 C10 120.8(3)
C6 C5 C10 122.1(3)
C7 C6 C5 122.8(3)
C7 C6 H6 118.6
C5 C6 H6 118.6
C8 C7 C6 117.9(4)
C8 C7 C11 120.6(4)
C6 C7 C11 121.6(4)
C7 C8 C9 122.5(4)
C7 C8 H8 118.8
C9 C8 H8 118.8
C8 C9 C4 117.4(3)
C8 C9 C12 121.7(3)
C4 C9 C12 120.8(3)
C5 C10 H10A 109.5
C5 C10 H10B 109.5
H10A C10 H10B 109.5
C5 C10 H10C 109.5
H10A C10 H10C 109.5
H10B C10 H10C 109.5
C7 C11 H11A 109.5
C7 C11 H11B 109.5
H11A C11 H11B 109.5
C7 C11 H11C 109.5
H11A C11 H11C 109.5
H11B C11 H11C 109.5
C9 C12 H12A 109.5
C9 C12 H12B 109.5
H12A C12 H12B 109.5
C9 C12 H12C 109.5
H12A C12 H12C 109.5
H12B C12 H12C 109.5
C14 C13 C18 120.8(3)
C14 C13 N4 118.9(3)
C18 C13 N4 120.0(3)
C15 C14 C13 119.2(3)
C15 C14 C20 119.5(3)
C13 C14 C20 121.0(3)
C14 C15 C16 121.4(3)
C14 C15 H15 119.3
C16 C15 H15 119.3
C15 C16 C17 118.8(4)
C15 C16 C21 120.8(4)
C17 C16 C21 120.4(4)
C18 C17 C16 121.4(4)
C18 C17 H17 119.3
C16 C17 H17 119.3
C17 C18 C13 117.9(3)
C17 C18 C19 118.2(3)
C13 C18 C19 123.7(3)
C18 C19 H19A 109.5
C18 C19 H19B 109.5
H19A C19 H19B 109.5
C18 C19 H19C 109.5
H19A C19 H19C 109.5
H19B C19 H19C 109.5
C14 C20 H20A 109.5
C14 C20 H20B 109.5
H20A C20 H20B 109.5
C14 C20 H20C 109.5
H20A C20 H20C 109.5
H20B C20 H20C 109.5
C16 C21 H21A 109.5
C16 C21 H21B 109.5
H21A C21 H21B 109.5
C16 C21 H21C 109.5
H21A C21 H21C 109.5
H21B C21 H21C 109.5
C23 C22 Ru1 117.8(2)
C23 C22 H22 121.1
Ru1 C22 H22 121.1
C30 C23 C24 117.5(3)
C30 C23 C22 123.2(3)
C24 C23 C22 119.2(3)
C25 C24 O1 125.9(3)
C25 C24 C23 123.5(3)
O1 C24 C23 110.6(3)
C24 C25 C31 119.7(3)
C24 C25 H25 120.1
C31 C25 H25 120.1
C27 C26 C31 121.8(3)
C27 C26 H26 119.1
C31 C26 H26 119.1
C26 C27 C28 120.1(3)
C26 C27 H27 120.0
C28 C27 H27 120.0
C29 C28 C27 119.4(4)
C29 C28 H28 120.3
C27 C28 H28 120.3
C28 C29 C32 121.2(3)
C28 C29 H29 119.4
C32 C29 H29 119.4
O2 C30 C23 119.9(3)
O2 C30 C32 119.7(3)
C23 C30 C32 120.4(3)
C26 C31 C25 122.2(3)
C26 C31 C32 118.3(3)
C25 C31 C32 119.5(3)
C29 C32 C31 119.1(3)
C29 C32 C30 121.7(3)
C31 C32 C30 119.2(3)
O2 C33 C34 105.3(3)
O2 C33 C35 108.3(3)
C34 C33 C35 113.5(3)
O2 C33 H33 109.8
C34 C33 H33 109.8
C35 C33 H33 109.8
C33 C34 H34A 109.5
C33 C34 H34B 109.5
H34A C34 H34B 109.5
C33 C34 H34C 109.5
H34A C34 H34C 109.5
H34B C34 H34C 109.5
C33 C35 H35A 109.5
C33 C35 H35B 109.5
H35A C35 H35B 109.5
C33 C35 H35C 109.5
H35A C35 H35C 109.5
H35B C35 H35C 109.5
O1 C36 C37 106.1(3)
O1 C36 C38 110.5(3)
C37 C36 C38 112.4(3)
O1 C36 H36 109.2
C37 C36 H36 109.2
C38 C36 H36 109.2
C36 C37 H37A 109.5
C36 C37 H37B 109.5
H37A C37 H37B 109.5
C36 C37 H37C 109.5
H37A C37 H37C 109.5
H37B C37 H37C 109.5
C36 C38 H38A 109.5
C36 C38 H38B 109.5
H38A C38 H38B 109.5
C36 C38 H38C 109.5
H38A C38 H38C 109.5
H38B C38 H38C 109.5
N1 C41 N2 106.9(3)
N1 C41 Ru2 119.0(3)
N2 C41 Ru2 133.8(2)
N1 C42 C43 101.7(3)
N1 C42 H42A 111.4
C43 C42 H42A 111.4
N1 C42 H42B 111.4
C43 C42 H42B 111.4
H42A C42 H42B 109.3
N2 C43 C42 103.1(3)
N2 C43 H43A 111.1
C42 C43 H43A 111.1
N2 C43 H43B 111.1
C42 C43 H43B 111.1
H43A C43 H43B 109.1
C45 C44 C49 120.8(3)
C45 C44 N1 118.9(3)
C49 C44 N1 120.2(3)
C46 C45 C44 119.1(3)
C46 C45 C50 119.6(3)
C44 C45 C50 121.1(3)
C45 C46 C47 121.7(3)
C45 C46 H46 119.2
C47 C46 H46 119.2
C48 C47 C46 117.9(3)
C48 C47 C51 122.5(4)
C46 C47 C51 119.6(3)
C47 C48 C49 122.8(4)
C47 C48 H48 118.6
C49 C48 H48 118.6
C48 C49 C44 117.1(3)
C48 C49 C52 120.2(3)
C44 C49 C52 122.5(3)
C45 C50 H50A 109.5
C45 C50 H50B 109.5
H50A C50 H50B 109.5
C45 C50 H50C 109.5
H50A C50 H50C 109.5
H50B C50 H50C 109.5
C47 C51 H51A 109.5
C47 C51 H51B 109.5
H51A C51 H51B 109.5
C47 C51 H51C 109.5
H51A C51 H51C 109.5
H51B C51 H51C 109.5
C49 C52 H52A 109.5
C49 C52 H52B 109.5
H52A C52 H52B 109.5
C49 C52 H52C 109.5
H52A C52 H52C 109.5
H52B C52 H52C 109.5
C54 C53 C58 122.6(3)
C54 C53 N2 118.7(3)
C58 C53 N2 118.5(3)
C53 C54 C55 117.2(4)
C53 C54 C59 121.7(3)
C55 C54 C59 121.1(3)
C56 C55 C54 122.0(3)
C56 C55 H55 119.0
C54 C55 H55 119.0
C55 C56 C57 119.5(3)
C55 C56 C60 121.0(3)
C57 C56 C60 119.5(4)
C56 C57 C58 120.9(3)
C56 C57 H57 119.5
C58 C57 H57 119.5
C53 C58 C57 117.8(3)
C53 C58 C61 120.9(3)
C57 C58 C61 121.2(3)
C54 C59 H59A 109.5
C54 C59 H59B 109.5
H59A C59 H59B 109.5
C54 C59 H59C 109.5
H59A C59 H59C 109.5
H59B C59 H59C 109.5
C56 C60 H60A 109.5
C56 C60 H60B 109.5
H60A C60 H60B 109.5
C56 C60 H60C 109.5
H60A C60 H60C 109.5
H60B C60 H60C 109.5
C58 C61 H61A 109.5
C58 C61 H61B 109.5
H61A C61 H61B 109.5
C58 C61 H61C 109.5
H61A C61 H61C 109.5
H61B C61 H61C 109.5
C63 C62 Ru2 117.8(2)
C63 C62 H62 121.1
Ru2 C62 H62 121.1
C64 C63 C70 118.8(3)
C64 C63 C62 123.0(3)
C70 C63 C62 118.3(3)
C63 C64 O4 120.0(3)
C63 C64 C71 121.5(3)
O4 C64 C71 118.5(3)
C66 C65 C71 120.6(4)
C66 C65 H65 119.7
C71 C65 H65 119.7
C65 C66 C67 119.9(4)
C65 C66 H66 120.0
C67 C66 H66 120.0
C68 C67 C66 121.3(4)
C68 C67 H67 119.4
C66 C67 H67 119.4
C67 C68 C72 120.8(4)
C67 C68 H68 119.6
C72 C68 H68 119.6
C70 C69 C72 119.6(3)
C70 C69 H69 120.2
C72 C69 H69 120.2
C69 C70 O3 126.1(3)
C69 C70 C63 121.6(3)
O3 C70 C63 112.3(3)
C64 C71 C65 122.1(3)
C64 C71 C72 118.6(3)
C65 C71 C72 119.2(3)
C68 C72 C69 122.0(3)
C68 C72 C71 118.1(3)
C69 C72 C71 119.8(3)
O3 C73 C75 111.6(3)
O3 C73 C74 106.4(3)
C75 C73 C74 111.8(3)
O3 C73 H73 109.0
C75 C73 H73 109.0
C74 C73 H73 109.0
C73 C74 H74A 109.5
C73 C74 H74B 109.5
H74A C74 H74B 109.5
C73 C74 H74C 109.5
H74A C74 H74C 109.5
H74B C74 H74C 109.5
C73 C75 H75A 109.5
C73 C75 H75B 109.5
H75A C75 H75B 109.5
C73 C75 H75C 109.5
H75A C75 H75C 109.5
H75B C75 H75C 109.5
O4 C76 C77 105.6(3)
O4 C76 C78 110.3(3)
C77 C76 C78 114.4(3)
O4 C76 H76 108.8
C77 C76 H76 108.8
C78 C76 H76 108.8
C76 C77 H77A 109.5
C76 C77 H77B 109.5
H77A C77 H77B 109.5
C76 C77 H77C 109.5
H77A C77 H77C 109.5
H77B C77 H77C 109.5
C76 C78 H78A 109.5
C76 C78 H78B 109.5
H78A C78 H78B 109.5
C76 C78 H78C 109.5
H78A C78 H78C 109.5
H78B C78 H78C 109.5
C41 N1 C44 123.7(3)
C41 N1 C42 114.9(3)
C44 N1 C42 121.4(3)
C41 N2 C53 129.4(3)
C41 N2 C43 112.5(3)
C53 N2 C43 117.8(3)
C1 N3 C4 130.3(3)
C1 N3 C3 113.6(3)
C4 N3 C3 116.1(3)
C1 N4 C13 125.7(3)
C1 N4 C2 113.9(3)
C13 N4 C2 119.9(3)
C24 O1 C36 120.5(3)
C24 O1 Ru1 112.31(19)
C36 O1 Ru1 126.6(2)
C30 O2 C33 116.6(2)
C70 O3 C73 120.8(3)
C70 O3 Ru2 111.03(19)
C73 O3 Ru2 127.9(2)
C64 O4 C76 114.2(3)
C22 Ru1 C1 103.39(14)
C22 Ru1 O1 80.04(12)
C1 Ru1 O1 176.52(12)
C22 Ru1 Cl1 98.99(10)
C1 Ru1 Cl1 91.93(10)
O1 Ru1 Cl1 86.93(6)
C22 Ru1 Cl2 97.52(10)
C1 Ru1 Cl2 94.43(10)
O1 Ru1 Cl2 85.61(6)
Cl1 Ru1 Cl2 160.41(3)
C62 Ru2 C41 102.59(15)
C62 Ru2 O3 80.39(12)
C41 Ru2 O3 175.10(12)
C62 Ru2 Cl3 99.97(10)
C41 Ru2 Cl3 89.99(10)
O3 Ru2 Cl3 85.64(6)
C62 Ru2 Cl4 95.67(10)
C41 Ru2 Cl4 96.66(10)
O3 Ru2 Cl4 86.85(6)
Cl3 Ru2 Cl4 161.25(3)

loop_
_geom_bond_atom_site_label_1
_geom_bond_atom_site_label_2
_geom_bond_distance
C1 N3 1.346(4)
C1 N4 1.363(4)
C1 Ru1 1.973(3)
C2 N4 1.474(5)
C2 C3 1.526(5)
C2 H2A 0.9700
C2 H2B 0.9700
C3 N3 1.476(4)
C3 H3A 0.9700
C3 H3B 0.9700
C4 C5 1.398(5)
C4 C9 1.408(5)
C4 N3 1.427(4)
C5 C6 1.401(6)
C5 C10 1.490(6)
C6 C7 1.388(6)
C6 H6 0.9300
C7 C8 1.388(6)
C7 C11 1.505(5)
C8 C9 1.396(5)
C8 H8 0.9300
C9 C12 1.496(5)
C10 H10A 0.9600
C10 H10B 0.9600
C10 H10C 0.9600
C11 H11A 0.9600
C11 H11B 0.9600
C11 H11C 0.9600
C12 H12A 0.9600
C12 H12B 0.9600
C12 H12C 0.9600
C13 C14 1.403(5)
C13 C18 1.417(5)
C13 N4 1.430(5)
C14 C15 1.383(5)
C14 C20 1.512(5)
C15 C16 1.397(6)
C15 H15 0.9300
C16 C17 1.402(5)
C16 C21 1.497(6)
C17 C18 1.402(5)
C17 H17 0.9300
C18 C19 1.498(5)
C19 H19A 0.9600
C19 H19B 0.9600
C19 H19C 0.9600
C20 H20A 0.9600
C20 H20B 0.9600
C20 H20C 0.9600
C21 H21A 0.9600
C21 H21B 0.9600
C21 H21C 0.9600
C22 C23 1.450(5)
C22 Ru1 1.838(3)
C22 H22 0.9300
C23 C30 1.398(5)
C23 C24 1.427(5)
C24 C25 1.352(5)
C24 O1 1.388(4)
C25 C31 1.417(5)
C25 H25 0.9300
C26 C27 1.363(6)
C26 C31 1.402(5)
C26 H26 0.9300
C27 C28 1.421(6)
C27 H27 0.9300
C28 C29 1.367(5)
C28 H28 0.9300
C29 C32 1.412(5)
C29 H29 0.9300
C30 O2 1.359(4)
C30 C32 1.441(5)
C31 C32 1.423(5)
C33 O2 1.451(4)
C33 C34 1.491(5)
C33 C35 1.534(5)
C33 H33 0.9800
C34 H34A 0.9600
C34 H34B 0.9600
C34 H34C 0.9600
C35 H35A 0.9600
C35 H35B 0.9600
C35 H35C 0.9600
C36 O1 1.462(4)
C36 C37 1.506(5)
C36 C38 1.514(5)
C36 H36 0.9800
C37 H37A 0.9600
C37 H37B 0.9600
C37 H37C 0.9600
C38 H38A 0.9600
C38 H38B 0.9600
C38 H38C 0.9600
C41 N1 1.346(4)
C41 N2 1.347(4)
C41 Ru2 1.979(3)
C42 N1 1.453(4)
C42 C43 1.524(5)
C42 H42A 0.9700
C42 H42B 0.9700
C43 N2 1.479(4)
C43 H43A 0.9700
C43 H43B 0.9700
C44 C45 1.410(5)
C44 C49 1.412(5)
C44 N1 1.435(4)
C45 C46 1.364(5)
C45 C50 1.512(5)
C46 C47 1.407(5)
C46 H46 0.9300
C47 C48 1.384(5)
C47 C51 1.507(5)
C48 C49 1.395(5)
C48 H48 0.9300
C49 C52 1.501(5)
C50 H50A 0.9600
C50 H50B 0.9600
C50 H50C 0.9600
C51 H51A 0.9600
C51 H51B 0.9600
C51 H51C 0.9600
C52 H52A 0.9600
C52 H52B 0.9600
C52 H52C 0.9600
C53 C54 1.394(5)
C53 C58 1.397(5)
C53 N2 1.439(4)
C54 C55 1.402(5)
C54 C59 1.496(5)
C55 C56 1.376(6)
C55 H55 0.9300
C56 C57 1.390(5)
C56 C60 1.519(5)
C57 C58 1.404(5)
C57 H57 0.9300
C58 C61 1.496(5)
C59 H59A 0.9600
C59 H59B 0.9600
C59 H59C 0.9600
C60 H60A 0.9600
C60 H60B 0.9600
C60 H60C 0.9600
C61 H61A 0.9600
C61 H61B 0.9600
C61 H61C 0.9600
C62 C63 1.458(5)
C62 Ru2 1.838(4)
C62 H62 0.9300
C63 C64 1.371(5)
C63 C70 1.445(5)
C64 O4 1.380(4)
C64 C71 1.424(5)
C65 C66 1.368(5)
C65 C71 1.429(5)
C65 H65 0.9300
C66 C67 1.399(6)
C66 H66 0.9300
C67 C68 1.374(6)
C67 H67 0.9300
C68 C72 1.414(5)
C68 H68 0.9300
C69 C70 1.367(5)
C69 C72 1.424(5)
C69 H69 0.9300
C70 O3 1.369(4)
C71 C72 1.431(5)
C73 O3 1.461(4)
C73 C75 1.500(5)
C73 C74 1.529(5)
C73 H73 0.9800
C74 H74A 0.9600
C74 H74B 0.9600
C74 H74C 0.9600
C75 H75A 0.9600
C75 H75B 0.9600
C75 H75C 0.9600
C76 O4 1.463(4)
C76 C77 1.503(6)
C76 C78 1.528(5)
C76 H76 0.9800
C77 H77A 0.9600
C77 H77B 0.9600
C77 H77C 0.9600
C78 H78A 0.9600
C78 H78B 0.9600
C78 H78C 0.9600
O1 Ru1 2.216(2)
O3 Ru2 2.249(2)
Cl1 Ru1 2.3329(9)
Cl2 Ru1 2.3559(9)
Cl3 Ru2 2.3400(9)
Cl4 Ru2 2.3447(9)

loop_
_geom_torsion_atom_site_label_1
_geom_torsion_atom_site_label_2
_geom_torsion_atom_site_label_3
_geom_torsion_atom_site_label_4
_geom_torsion
N4 C2 C3 N3 -1.9(4)
C9 C4 C5 C6 -1.8(5)
N3 C4 C5 C6 171.5(3)
C9 C4 C5 C10 178.8(3)
N3 C4 C5 C10 -7.9(5)
C4 C5 C6 C7 -1.7(5)
C10 C5 C6 C7 177.7(3)
C5 C6 C7 C8 3.3(6)
C5 C6 C7 C11 -175.8(3)
C6 C7 C8 C9 -1.5(6)
C11 C7 C8 C9 177.7(4)
C7 C8 C9 C4 -1.8(5)
C7 C8 C9 C12 177.0(4)
C5 C4 C9 C8 3.5(5)
N3 C4 C9 C8 -170.0(3)
C5 C4 C9 C12 -175.3(3)
N3 C4 C9 C12 11.3(5)
C18 C13 C14 C15 7.4(5)
N4 C13 C14 C15 -178.5(3)
C18 C13 C14 C20 -166.9(3)
N4 C13 C14 C20 7.3(5)
C13 C14 C15 C16 -2.9(6)
C20 C14 C15 C16 171.4(4)
C14 C15 C16 C17 -2.9(6)
C14 C15 C16 C21 179.5(4)
C15 C16 C17 C18 4.5(6)
C21 C16 C17 C18 -178.0(4)
C16 C17 C18 C13 -0.2(5)
C16 C17 C18 C19 -175.1(4)
C14 C13 C18 C17 -5.8(5)
N4 C13 C18 C17 -179.8(3)
C14 C13 C18 C19 168.8(3)
N4 C13 C18 C19 -5.3(5)
Ru1 C22 C23 C30 179.7(2)
Ru1 C22 C23 C24 1.5(4)
C30 C23 C24 C25 2.0(5)
C22 C23 C24 C25 -179.7(3)
C30 C23 C24 O1 179.7(3)
C22 C23 C24 O1 -2.0(4)
O1 C24 C25 C31 178.7(3)
C23 C24 C25 C31 -4.0(5)
C31 C26 C27 C28 0.7(6)
C26 C27 C28 C29 0.3(6)
C27 C28 C29 C32 1.0(5)
C24 C23 C30 O2 -179.9(3)
C22 C23 C30 O2 1.9(5)
C24 C23 C30 C32 2.2(5)
C22 C23 C30 C32 -176.0(3)
C27 C26 C31 C25 176.6(4)
C27 C26 C31 C32 -3.0(5)
C24 C25 C31 C26 -178.0(3)
C24 C25 C31 C32 1.6(5)
C28 C29 C32 C31 -3.3(5)
C28 C29 C32 C30 178.9(3)
C26 C31 C32 C29 4.2(5)
C25 C31 C32 C29 -175.4(3)
C26 C31 C32 C30 -177.9(3)
C25 C31 C32 C30 2.4(5)
O2 C30 C32 C29 -4.5(5)
C23 C30 C32 C29 173.4(3)
O2 C30 C32 C31 177.7(3)
C23 C30 C32 C31 -4.3(5)
N1 C42 C43 N2 -8.4(4)
C49 C44 C45 C46 -7.3(5)
N1 C44 C45 C46 176.5(3)
C49 C44 C45 C50 167.8(3)
N1 C44 C45 C50 -8.4(5)
C44 C45 C46 C47 1.9(5)
C50 C45 C46 C47 -173.2(3)
C45 C46 C47 C48 3.9(5)
C45 C46 C47 C51 -178.3(4)
C46 C47 C48 C49 -4.7(5)
C51 C47 C48 C49 177.6(4)
C47 C48 C49 C44 -0.4(5)
C47 C48 C49 C52 175.5(3)
C45 C44 C49 C48 6.5(5)
N1 C44 C49 C48 -177.4(3)
C45 C44 C49 C52 -169.3(3)
N1 C44 C49 C52 6.8(5)
C58 C53 C54 C55 0.1(5)
N2 C53 C54 C55 -173.9(3)
C58 C53 C54 C59 179.8(3)
N2 C53 C54 C59 5.8(5)
C53 C54 C55 C56 0.5(5)
C59 C54 C55 C56 -179.3(3)
C54 C55 C56 C57 -0.7(6)
C54 C55 C56 C60 177.6(3)
C55 C56 C57 C58 0.3(5)
C60 C56 C57 C58 -178.0(3)
C54 C53 C58 C57 -0.4(5)
N2 C53 C58 C57 173.6(3)
C54 C53 C58 C61 176.6(3)
N2 C53 C58 C61 -9.4(5)
C56 C57 C58 C53 0.2(5)
C56 C57 C58 C61 -176.7(3)
Ru2 C62 C63 C64 176.6(3)
Ru2 C62 C63 C70 -5.5(4)
C70 C63 C64 O4 178.5(3)
C62 C63 C64 O4 -3.7(5)
C70 C63 C64 C71 -2.9(5)
C62 C63 C64 C71 175.0(3)
C71 C65 C66 C67 -1.6(6)
C65 C66 C67 C68 -0.2(7)
C66 C67 C68 C72 1.0(6)
C72 C69 C70 O3 179.4(3)
C72 C69 C70 C63 0.4(5)
C64 C63 C70 C69 2.2(5)
C62 C63 C70 C69 -175.7(3)
C64 C63 C70 O3 -176.9(3)
C62 C63 C70 O3 5.1(4)
C63 C64 C71 C65 -178.1(3)
O4 C64 C71 C65 0.5(5)
C63 C64 C71 C72 1.0(5)
O4 C64 C71 C72 179.7(3)
C66 C65 C71 C64 -178.5(4)
C66 C65 C71 C72 2.4(5)
C67 C68 C72 C69 177.5(4)
C67 C68 C72 C71 -0.1(5)
C70 C69 C72 C68 -179.9(3)
C70 C69 C72 C71 -2.3(5)
C64 C71 C72 C68 179.3(3)
C65 C71 C72 C68 -1.5(5)
C64 C71 C72 C69 1.7(5)
C65 C71 C72 C69 -179.2(3)
N2 C41 N1 C44 175.6(3)
Ru2 C41 N1 C44 -8.8(4)
N2 C41 N1 C42 -3.4(4)
Ru2 C41 N1 C42 172.1(2)
C45 C44 N1 C41 -87.7(4)
C49 C44 N1 C41 96.1(4)
C45 C44 N1 C42 91.3(4)
C49 C44 N1 C42 -84.9(4)
C43 C42 N1 C41 7.8(4)
C43 C42 N1 C44 -171.3(3)
N1 C41 N2 C53 -176.5(3)
Ru2 C41 N2 C53 8.8(6)
N1 C41 N2 C43 -2.9(4)
Ru2 C41 N2 C43 -177.5(3)
C54 C53 N2 C41 -94.8(4)
C58 C53 N2 C41 90.9(4)
C54 C53 N2 C43 91.8(4)
C58 C53 N2 C43 -82.5(4)
C42 C43 N2 C41 7.4(4)
C42 C43 N2 C53 -178.1(3)
N4 C1 N3 C4 -178.3(3)
Ru1 C1 N3 C4 0.7(6)
N4 C1 N3 C3 0.1(4)
Ru1 C1 N3 C3 179.1(3)
C5 C4 N3 C1 88.7(5)
C9 C4 N3 C1 -97.7(4)
C5 C4 N3 C3 -89.7(4)
C9 C4 N3 C3 83.9(4)
C2 C3 N3 C1 1.2(4)
C2 C3 N3 C4 179.8(3)
N3 C1 N4 C13 -173.7(3)
Ru1 C1 N4 C13 7.1(4)
N3 C1 N4 C2 -1.5(4)
Ru1 C1 N4 C2 179.3(2)
C14 C13 N4 C1 86.6(4)
C18 C13 N4 C1 -99.2(4)
C14 C13 N4 C2 -85.2(4)
C18 C13 N4 C2 89.0(4)
C3 C2 N4 C1 2.2(4)
C3 C2 N4 C13 174.9(3)
C25 C24 O1 C36 -9.0(5)
C23 C24 O1 C36 173.4(3)
C25 C24 O1 Ru1 179.2(3)
C23 C24 O1 Ru1 1.6(3)
C37 C36 O1 C24 167.7(3)
C38 C36 O1 C24 -70.1(4)
C37 C36 O1 Ru1 -21.7(4)
C38 C36 O1 Ru1 100.5(3)
C23 C30 O2 C33 111.6(3)
C32 C30 O2 C33 -70.5(4)
C34 C33 O2 C30 160.8(3)
C35 C33 O2 C30 -77.4(4)
C69 C70 O3 C73 -6.8(5)
C63 C70 O3 C73 172.3(3)
C69 C70 O3 Ru2 178.3(3)
C63 C70 O3 Ru2 -2.6(3)
C75 C73 O3 C70 -69.6(4)
C74 C73 O3 C70 168.2(3)
C75 C73 O3 Ru2 104.3(3)
C74 C73 O3 Ru2 -17.8(4)
C63 C64 O4 C76 -104.7(3)
C71 C64 O4 C76 76.7(4)
C77 C76 O4 C64 -159.6(3)
C78 C76 O4 C64 76.3(4)
C23 C22 Ru1 C1 -179.8(2)
C23 C22 Ru1 O1 -0.4(2)
C23 C22 Ru1 Cl1 -85.7(2)
C23 C22 Ru1 Cl2 83.8(2)
N3 C1 Ru1 C22 -3.7(4)
N4 C1 Ru1 C22 175.2(3)
N3 C1 Ru1 O1 -174(47)
N4 C1 Ru1 O1 5(2)
N3 C1 Ru1 Cl1 -103.4(3)
N4 C1 Ru1 Cl1 75.5(3)
N3 C1 Ru1 Cl2 95.1(3)
N4 C1 Ru1 Cl2 -86.0(3)
C24 O1 Ru1 C22 -0.7(2)
C36 O1 Ru1 C22 -171.9(3)
C24 O1 Ru1 C1 170(5)
C36 O1 Ru1 C1 -1(2)
C24 O1 Ru1 Cl1 99.0(2)
C36 O1 Ru1 Cl1 -72.2(2)
C24 O1 Ru1 Cl2 -99.1(2)
C36 O1 Ru1 Cl2 89.6(2)
C63 C62 Ru2 C41 178.9(2)
C63 C62 Ru2 O3 2.9(2)
C63 C62 Ru2 Cl3 86.7(2)
C63 C62 Ru2 Cl4 -82.9(2)
N1 C41 Ru2 C62 176.6(3)
N2 C41 Ru2 C62 -9.3(4)
N1 C41 Ru2 O3 -56.3(15)
N2 C41 Ru2 O3 117.8(13)
N1 C41 Ru2 Cl3 -83.2(3)
N2 C41 Ru2 Cl3 91.0(3)
N1 C41 Ru2 Cl4 79.3(3)
N2 C41 Ru2 Cl4 -106.6(3)
C70 O3 Ru2 C62 -0.1(2)
C73 O3 Ru2 C62 -174.5(3)
C70 O3 Ru2 C41 -127.9(13)
C73 O3 Ru2 C41 57.6(14)
C70 O3 Ru2 Cl3 -101.0(2)
C73 O3 Ru2 Cl3 84.6(2)
C70 O3 Ru2 Cl4 96.2(2)
C73 O3 Ru2 Cl4 -78.3(2)

loop_
_platon_squeeze_void_nr
_platon_squeeze_void_average_x
_platon_squeeze_void_average_y
_platon_squeeze_void_average_z
_platon_squeeze_void_volume
_platon_squeeze_void_count_electrons
_platon_squeeze_void_content
1 0.005 0.159 0.732 239 108 ' '
2 -0.005 0.341 0.232 239 108 ' '
3 0.005 0.659 0.232 239 108 ' '
4 -0.005 0.841 0.732 239 108 ' '
5 0.244 0.409 0.982 239 108 ' '
6 0.244 0.909 0.482 239 108 ' '
7 0.255 0.091 -0.018 239 108 ' '
8 0.255 0.591 0.482 239 108 ' '
9 0.494 0.341 0.732 239 108 ' '
10 0.494 0.841 0.232 239 108 ' '
11 0.505 0.159 0.232 239 108 ' '
12 0.505 0.659 0.732 239 108 ' '
13 0.744 0.409 0.482 239 108 ' '
14 0.744 0.909 0.982 239 108 ' '
15 0.755 0.091 0.482 239 108 ' '
16 0.755 0.591 -0.018 239 108 ' '
